data_2102929
loop_
_publ_author_name
'Helmholdt, Robert B.'
'Sonneveld, Ed J.'
'Vande Velde, Christophe M. L.'
'Blockhuys, Frank'
'Lenstra, Albert T. H.'
'Geise, Herman J.'
'Peschar, Ren\'e'

_publ_section_title
;
 Structures of tetrabromothiophene and tetrabromoselenophene: the
 influence of the heteroatom on the heterophene packing
;
_journal_issue 5
_journal_name_full 'Acta Crystallographica Section B'
_journal_page_first 783
_journal_page_last 790
_journal_paper_doi 10.1107/S010876810703652X
_journal_volume 63
_journal_year 2007
_chemical_formula_sum 'C4 Br4 S'
_chemical_formula_weight 399.72
_chemical_name_systematic ' ?'
_space_group_IT_number 29
_symmetry_cell_setting orthorhombic
_symmetry_space_group_name_Hall 'P 2c -2ac'
_symmetry_space_group_name_H-M 'P c a 21'
_audit_creation_method 'from EXP file using GSAS2CIF'
_cell_angle_alpha 90.0
_cell_angle_beta 90.0
_cell_angle_gamma 90.0
_cell_formula_units_Z 4
_cell_length_a 12.6482(9)
_cell_length_b 4.0362(3)
_cell_length_c 16.3411(11)
_cell_volume 834.22(17)
_computing_structure_refinement GSAS
_diffrn_radiation_wavelength 1.25011
_exptl_absorpt_correction_T_max 1.00000
_exptl_absorpt_correction_T_min 1.00000
_exptl_absorpt_process_details
;   GSAS Absorption/surface roughness correction: function number 0
 No correction is applied.
;
_refine_ls_goodness_of_fit_all 2.51
_refine_ls_matrix_type full
_refine_ls_number_parameters 67
_refine_ls_number_restraints 28
_refine_ls_shift/su_max 2.86
_refine_ls_shift/su_mean 0.27
_reflns_number_total 235
_cod_data_source_file av5088.cif
_cod_depositor_comments
;
The following automatic conversions were performed:
'_geom_bond_publ_flag' value 'N' changed to 'n' according to
'/home/saulius/struct/CIF-dictionaries/cif_core.dic' dictionary named
'cif_core.dic' version 2.4.1 from 2010-06-29 (24
times).

'_geom_angle_publ_flag' value 'N' changed to 'n' according to
'/home/saulius/struct/CIF-dictionaries/cif_core.dic' dictionary named
'cif_core.dic' version 2.4.1 from 2010-06-29 (13 times).

Automatic conversion script
Id: cif_fix_enum 1527 2010-12-29 10:47:43Z saulius 
;
_cod_original_sg_symbol_H-M 'P ca21'
_cod_database_code 2102929

loop_
_symmetry_equiv_pos_site_id
_symmetry_equiv_pos_as_xyz
1 +x,+y,+z
2 -x+1/2,+y,+z+1/2
3 +x+1/2,-y,+z
4 -x,-y,+z+1/2

loop_
_atom_site_type_symbol
_atom_site_label
_atom_site_fract_x
_atom_site_fract_y
_atom_site_fract_z
_atom_site_U_iso_or_equiv
_atom_site_thermal_displace_type
_atom_site_occupancy
Br Br1 0.6273(8) 0.610(4) 0.4482(3) 0.01202 Uiso 1.0
Br Br2 0.3747(10) 1.002(6) 0.3733(4) 0.01202 Uiso 1.0
Br Br3 0.3735(13) 1.004(6) 0.1590(4) 0.01202 Uiso 1.0
Br Br4 0.6232(10) 0.586(4) 0.0761(4) 0.01202 Uiso 1.0
S S 0.6763(7) 0.578(3) 0.2621(5) 0.05047 Uiso 1.0
C C1 0.5909(13) 0.682(10) 0.3360(3) 0.07183 Uiso 1.0
C C2 0.4886(10) 0.790(7) 0.3067(3) 0.07183 Uiso 1.0
C C3 0.4874(10) 0.790(6) 0.2211(3) 0.07183 Uiso 1.0
C C4 0.5900(11) 0.683(8) 0.1897(3) 0.07183 Uiso 1.0

loop_
_atom_type_symbol
_atom_type_scat_dispersion_real
_atom_type_scat_dispersion_imag
_atom_type_scat_source
Br -0.374 2.456 International_Tables_Vol_C
S 0.110 0.124 International_Tables_Vol_C
C 0.002 0.002 International_Tables_Vol_C

loop_
_geom_angle_atom_site_label_1
_geom_angle_atom_site_label_2
_geom_angle_atom_site_label_3
_geom_angle_site_symmetry_1
_geom_angle_site_symmetry_3
_geom_angle
_geom_angle_publ_flag
C1 S C4 1_555 1_555 91.5(3) n
Br1 C1 S 1_555 1_555 119.9(3) n
Br1 C1 C2 1_555 1_555 125.4(3) n
S C1 C2 1_555 1_555 114.4(3) n
Br2 C2 C1 1_555 1_555 126.4(4) n
Br2 C2 C3 1_555 1_555 122.5(3) n
C1 C2 C3 1_555 1_555 109.9(3) n
Br3 C3 C2 1_555 1_555 121.7(3) n
Br3 C3 C4 1_555 1_555 126.9(4) n
C2 C3 C4 1_555 1_555 110.0(3) n
Br4 C4 S 1_555 1_555 119.1(4) n
Br4 C4 C3 1_555 1_555 126.0(4) n
S C4 C3 1_555 1_555 114.0(3) n

loop_
_geom_bond_atom_site_label_1
_geom_bond_atom_site_label_2
_geom_bond_site_symmetry_2
_geom_bond_distance
_geom_bond_publ_flag
Br1 S 1_555 3.106(10) n
Br1 C1 1_555 1.912(8) n
Br2 Br3 1_555 3.502(5) n
Br2 C2 1_555 1.998(9) n
Br3 Br2 1_555 3.502(5) n
Br3 C3 1_555 1.964(9) n
Br4 S 1_555 3.112(10) n
Br4 C4 1_555 1.942(8) n
S Br1 1_555 3.106(10) n
S Br4 1_555 3.112(10) n
S C1 1_555 1.674(8) n
S C4 1_555 1.664(8) n
C1 Br1 1_555 1.912(8) n
C1 S 1_555 1.674(8) n
C1 C2 1_555 1.447(5) n
C2 Br2 1_555 1.998(9) n
C2 C1 1_555 1.447(5) n
C2 C3 1_555 1.398(5) n
C3 Br3 1_555 1.964(9) n
C3 C2 1_555 1.398(5) n
C3 C4 1_555 1.462(5) n
C4 Br4 1_555 1.942(8) n
C4 S 1_555 1.664(8) n
C4 C3 1_555 1.462(5) n
